data_8102531
loop_
_publ_author_name
'Xiaochuan Li'
'Woo Taik Lim'
'Sung-Hoon Kim'
'Young-A Son'

_publ_section_title
;
 Crystal structure of 3-carboxyethyl-7-diethylaminocoumarin, C16H19NO4
;
_journal_issue 4
_journal_name_full 'Zeitschrift f\"ur Kristallographie - New Crystal Structures'
_journal_page_first 593
_journal_volume 224
_journal_year 2009
_chemical_formula_sum 'C16 H19 N O4'
_chemical_formula_weight 289.32
_chemical_name_systematic
;
3-Carboxyethyl-7-diethylaminocoumarin, 
C~16~H~19~NO~4~ 
;
_space_group_IT_number 14
_symmetry_cell_setting monoclinic
_symmetry_space_group_name_Hall '-P 2ybc'
_symmetry_space_group_name_H-M 'P 1 21/c 1'
_atom_sites_solution_hydrogens geom
_atom_sites_solution_primary direct
_atom_sites_solution_secondary difmap
_audit_creation_method SHELXL-97
_cell_angle_alpha 90.00
_cell_angle_beta 97.36(3)
_cell_angle_gamma 90.00
_cell_formula_units_Z 4
_cell_length_a 6.7440(13)
_cell_length_b 15.846(3)
_cell_length_c 13.375(3)
_cell_measurement_reflns_used 3705
_cell_measurement_temperature 293(2)
_cell_measurement_theta_max 30.4
_cell_measurement_theta_min 2.5
_cell_volume 1417.5(5)
_computing_cell_refinement 'HKL2000 (Otwinowski & Minor, 1997)'
_computing_data_collection 'COLLECT (Hooft, 1998)'
_computing_data_reduction 'HKL2000 (Otwinowski & Minor, 1997)'
_computing_molecular_graphics 'SHELXTL (Sheldrick, 1999)'
_computing_publication_material 'SHELXTL (Sheldrick, 1999); PLATON (Spek, 2003)'
_computing_structure_refinement 'SHELXL-97 (Sheldrick, 1997)'
_computing_structure_solution 'SHELXS-97 (Sheldrick, 1997)'
_diffrn_ambient_temperature 293(2)
_diffrn_detector_area_resol_mean 0
_diffrn_measured_fraction_theta_full 0.975
_diffrn_measured_fraction_theta_max 0.975
_diffrn_measurement_device_type 'ADSC Quantum210'
_diffrn_measurement_method 'two \f and two \w scans with 2\% steps'
_diffrn_radiation_monochromator graphite
_diffrn_radiation_source 'synchrotron radiation'
_diffrn_radiation_type 'synchrotron radiation'
_diffrn_radiation_wavelength 0.90000
_diffrn_reflns_av_R_equivalents 0.0702
_diffrn_reflns_av_sigmaI/netI 0.0672
_diffrn_reflns_limit_h_max 6
_diffrn_reflns_limit_h_min 0
_diffrn_reflns_limit_k_max 17
_diffrn_reflns_limit_k_min -17
_diffrn_reflns_limit_l_max 14
_diffrn_reflns_limit_l_min -14
_diffrn_reflns_number 3705
_diffrn_reflns_theta_full 30.35
_diffrn_reflns_theta_max 30.35
_diffrn_reflns_theta_min 2.54
_diffrn_standards_decay_% 0
_diffrn_standards_interval_count 0
_diffrn_standards_interval_time 0
_diffrn_standards_number 0
_exptl_absorpt_coefficient_mu 0.097
_exptl_absorpt_correction_type none
_exptl_crystal_colour yellow
_exptl_crystal_density_diffrn 1.356
_exptl_crystal_density_method 'not measured'
_exptl_crystal_description irregular
_exptl_crystal_F_000 616
_exptl_crystal_size_max 1.00
_exptl_crystal_size_mid 0.80
_exptl_crystal_size_min 0.60
_refine_diff_density_max 0.384
_refine_diff_density_min -0.441
_refine_diff_density_rms 0.111
_refine_ls_extinction_coef 0.21(2)
_refine_ls_extinction_expression Fc^*^=kFc[1+0.001xFc^2^\l^3^/sin(2\q)]^-1/4^
_refine_ls_extinction_method SHELXL
_refine_ls_goodness_of_fit_ref 1.158
_refine_ls_hydrogen_treatment constr
_refine_ls_matrix_type full
_refine_ls_number_parameters 194
_refine_ls_number_reflns 1903
_refine_ls_number_restraints 0
_refine_ls_restrained_S_all 1.158
_refine_ls_R_factor_all 0.0724
_refine_ls_R_factor_gt 0.0669
_refine_ls_shift/su_max 0.000
_refine_ls_shift/su_mean 0.000
_refine_ls_structure_factor_coef Fsqd
_refine_ls_weighting_details 'calc w=1/[\s^2^(Fo^2^)+(0.1137P)^2^+0.3108P] where P=(Fo^2^+2Fc^2^)/3'
_refine_ls_weighting_scheme calc
_refine_ls_wR_factor_gt 0.1698
_refine_ls_wR_factor_ref 0.1759
_reflns_number_gt 1820
_reflns_number_total 1903
_reflns_threshold_expression >2sigma(I)
_cod_data_source_file 1267-2739.cff
_cod_data_source_block b
_cod_depositor_comments
;
The following automatic conversions were performed:
'_symmetry_cell_setting' value 'Monoclinic' changed to 'monoclinic'
according to '/home/saulius/struct/CIF-dictionaries/cif_core.dic'
dictionary named 'cif_core.dic' version 2.4.1 from
2010-06-29.

'_exptl_absorpt_correction_type' value 'NONE' changed to
'none' according to '/home/saulius/struct/CIF-dictionaries/cif_core.dic'
dictionary named 'cif_core.dic' version 2.4.1 from 2010-06-29.

Automatic conversion script
Id: cif_fix_enum 1555 2011-01-17 13:19:09Z saulius 
;
_cod_database_code 8102531

loop_
_symmetry_equiv_pos_as_xyz
'x, y, z'
'-x, y+1/2, -z+1/2'
'-x, -y, -z'
'x, -y-1/2, z-1/2'

loop_
_atom_site_label
_atom_site_type_symbol
_atom_site_fract_x
_atom_site_fract_y
_atom_site_fract_z
_atom_site_U_iso_or_equiv
_atom_site_adp_type
_atom_site_occupancy
_atom_site_symmetry_multiplicity
_atom_site_calc_flag
_atom_site_refinement_flags
_atom_site_disorder_assembly
_atom_site_disorder_group
O1 O 1.0894(2) 0.60909(8) 0.93454(10) 0.0324(5) Uani 1 1 d . . .
O2 O 1.2433(2) 0.71660(9) 1.01541(10) 0.0363(5) Uani 1 1 d . . .
O3 O 0.6908(2) 0.81595(8) 1.06463(10) 0.0333(5) Uani 1 1 d . . .
O4 O 1.0082(2) 0.81339(9) 1.14060(11) 0.0399(5) Uani 1 1 d . . .
N1 N 0.7981(3) 0.38150(10) 0.73439(11) 0.0336(6) Uani 1 1 d . . .
C1 C 0.5482(4) 0.26566(13) 0.73554(16) 0.0406(6) Uani 1 1 d . . .
H1A H 0.6490 0.2226 0.7439 0.061 Uiso 1 1 calc R . .
H1B H 0.4291 0.2435 0.6976 0.061 Uiso 1 1 calc R . .
H1C H 0.5189 0.2838 0.8005 0.061 Uiso 1 1 calc R . .
C2 C 0.6234(3) 0.34014(13) 0.67963(14) 0.0343(6) Uani 1 1 d . . .
H2A H 0.6571 0.3207 0.6151 0.041 Uiso 1 1 calc R . .
H2B H 0.5165 0.3812 0.6665 0.041 Uiso 1 1 calc R . .
C3 C 1.0472(3) 0.40868(14) 0.61688(15) 0.0399(6) Uani 1 1 d . . .
H3A H 0.9472 0.4015 0.5596 0.060 Uiso 1 1 calc R . .
H3B H 1.1743 0.3901 0.6000 0.060 Uiso 1 1 calc R . .
H3C H 1.0555 0.4672 0.6355 0.060 Uiso 1 1 calc R . .
C4 C 0.9912(3) 0.35682(13) 0.70477(15) 0.0356(6) Uani 1 1 d . . .
H4A H 0.9865 0.2976 0.6861 0.043 Uiso 1 1 calc R . .
H4B H 1.0939 0.3636 0.7620 0.043 Uiso 1 1 calc R . .
C5 C 0.5715(3) 0.53557(12) 0.89029(14) 0.0322(6) Uani 1 1 d . . .
H5 H 0.4456 0.5487 0.9072 0.039 Uiso 1 1 calc R . .
C6 C 0.5926(3) 0.46752(12) 0.82963(14) 0.0325(6) Uani 1 1 d . . .
H6 H 0.4814 0.4346 0.8074 0.039 Uiso 1 1 calc R . .
C7 C 0.7815(3) 0.44616(12) 0.79986(13) 0.0313(6) Uani 1 1 d . . .
C8 C 0.9476(3) 0.49510(13) 0.83948(13) 0.0317(6) Uani 1 1 d . . .
H8 H 1.0744 0.4817 0.8239 0.038 Uiso 1 1 calc R . .
C9 C 0.9222(3) 0.56272(12) 0.90120(14) 0.0312(6) Uani 1 1 d . . .
C10 C 0.7357(3) 0.58612(12) 0.92771(14) 0.0312(6) Uani 1 1 d . . .
C11 C 0.7248(3) 0.65933(12) 0.98691(13) 0.0313(6) Uani 1 1 d . . .
H11 H 0.6012 0.6763 1.0036 0.038 Uiso 1 1 calc R . .
C12 C 1.0858(3) 0.68110(12) 0.99430(14) 0.0322(6) Uani 1 1 d . . .
C13 C 0.8907(3) 0.70605(12) 1.02051(14) 0.0316(6) Uani 1 1 d . . .
C14 C 0.8761(3) 0.78307(12) 1.08209(14) 0.0317(6) Uani 1 1 d . . .
C15 C 0.6555(3) 0.89054(12) 1.12375(15) 0.0349(6) Uani 1 1 d . . .
H15A H 0.7443 0.9359 1.1096 0.042 Uiso 1 1 calc R . .
H15B H 0.6791 0.8778 1.1952 0.042 Uiso 1 1 calc R . .
C16 C 0.4419(3) 0.91564(13) 1.09400(15) 0.0371(6) Uani 1 1 d . . .
H16A H 0.4228 0.9318 1.0242 0.056 Uiso 1 1 calc R . .
H16B H 0.4098 0.9624 1.1346 0.056 Uiso 1 1 calc R . .
H16C H 0.3562 0.8689 1.1040 0.056 Uiso 1 1 calc R . .

loop_
_atom_site_aniso_label
_atom_site_aniso_U_11
_atom_site_aniso_U_22
_atom_site_aniso_U_33
_atom_site_aniso_U_23
_atom_site_aniso_U_13
_atom_site_aniso_U_12
O1 0.0339(10) 0.0285(8) 0.0349(8) -0.0028(5) 0.0048(6) -0.0008(6)
O2 0.0364(11) 0.0318(8) 0.0407(8) -0.0038(6) 0.0048(6) -0.0045(6)
O3 0.0345(11) 0.0281(8) 0.0371(8) -0.0042(5) 0.0045(6) 0.0019(6)
O4 0.0392(11) 0.0365(9) 0.0425(9) -0.0068(6) -0.0002(7) 0.0003(6)
N1 0.0383(13) 0.0296(10) 0.0333(9) -0.0031(7) 0.0061(7) -0.0016(7)
C1 0.0477(16) 0.0327(12) 0.0402(11) -0.0005(9) 0.0017(9) -0.0057(9)
C2 0.0382(14) 0.0321(11) 0.0324(11) -0.0032(8) 0.0034(9) 0.0000(9)
C3 0.0374(15) 0.0447(13) 0.0384(12) -0.0042(9) 0.0076(9) -0.0004(9)
C4 0.0381(14) 0.0304(11) 0.0379(11) -0.0049(8) 0.0033(9) 0.0027(8)
C5 0.0352(14) 0.0298(11) 0.0320(10) 0.0028(8) 0.0057(8) 0.0005(8)
C6 0.0368(14) 0.0292(11) 0.0314(10) 0.0020(8) 0.0034(8) -0.0023(8)
C7 0.0395(15) 0.0261(11) 0.0282(10) 0.0038(8) 0.0036(8) 0.0012(9)
C8 0.0352(14) 0.0291(11) 0.0309(10) 0.0014(8) 0.0056(8) 0.0028(8)
C9 0.0359(14) 0.0275(11) 0.0293(10) 0.0042(8) 0.0007(8) -0.0011(8)
C10 0.0362(14) 0.0275(11) 0.0298(10) 0.0038(8) 0.0043(8) 0.0025(8)
C11 0.0351(14) 0.0290(11) 0.0301(10) 0.0032(8) 0.0051(8) 0.0021(9)
C12 0.0428(15) 0.0244(10) 0.0291(10) 0.0015(7) 0.0036(9) 0.0002(9)
C13 0.0367(14) 0.0273(10) 0.0307(10) 0.0025(8) 0.0047(8) 0.0008(8)
C14 0.0349(15) 0.0290(11) 0.0314(10) 0.0027(8) 0.0046(9) -0.0011(9)
C15 0.0434(15) 0.0253(11) 0.0361(11) -0.0055(8) 0.0056(9) -0.0013(8)
C16 0.0426(15) 0.0291(11) 0.0395(12) -0.0047(8) 0.0054(9) 0.0015(9)

loop_
_atom_type_symbol
_atom_type_description
_atom_type_scat_dispersion_real
_atom_type_scat_dispersion_imag
_atom_type_scat_source
C C 0.0033 0.0016 'International Tables Vol C Tables 4.2.6.8 and 6.1.1.4'
H H 0.0000 0.0000 'International Tables Vol C Tables 4.2.6.8 and 6.1.1.4'
N N 0.0061 0.0033 'International Tables Vol C Tables 4.2.6.8 and 6.1.1.4'
O O 0.0106 0.0060 'International Tables Vol C Tables 4.2.6.8 and 6.1.1.4'

loop_
_geom_angle_atom_site_label_1
_geom_angle_atom_site_label_2
_geom_angle_atom_site_label_3
_geom_angle
_geom_angle_site_symmetry_1
_geom_angle_site_symmetry_3
_geom_angle_publ_flag
C9 O1 C12 123.37(15) . . ?
C14 O3 C15 115.58(15) . . ?
C7 N1 C2 122.21(17) . . ?
C7 N1 C4 121.65(17) . . ?
C2 N1 C4 115.67(16) . . ?
N1 C2 C1 113.62(16) . . ?
N1 C4 C3 112.52(17) . . ?
C6 C5 C10 121.56(19) . . ?
C5 C6 C7 121.21(19) . . ?
N1 C7 C8 121.96(19) . . ?
N1 C7 C6 120.59(18) . . ?
C8 C7 C6 117.45(17) . . ?
C9 C8 C7 119.99(19) . . ?
O1 C9 C8 116.83(18) . . ?
O1 C9 C10 120.25(17) . . ?
C8 C9 C10 122.90(19) . . ?
C9 C10 C5 116.81(18) . . ?
C9 C10 C11 118.22(19) . . ?
C5 C10 C11 124.94(19) . . ?
C13 C11 C10 121.98(19) . . ?
O2 C12 O1 115.92(18) . . ?
O2 C12 C13 127.81(18) . . ?
O1 C12 C13 116.23(17) . . ?
C11 C13 C12 119.93(18) . . ?
C11 C13 C14 121.18(19) . . ?
C12 C13 C14 118.88(18) . . ?
O4 C14 O3 123.35(18) . . ?
O4 C14 C13 126.2(2) . . ?
O3 C14 C13 110.40(17) . . ?
O3 C15 C16 106.81(16) . . ?

loop_
_geom_bond_atom_site_label_1
_geom_bond_atom_site_label_2
_geom_bond_distance
_geom_bond_site_symmetry_2
_geom_bond_publ_flag
O1 C9 1.372(3) . ?
O1 C12 1.395(2) . ?
O2 C12 1.203(2) . ?
O3 C14 1.346(3) . ?
O3 C15 1.459(2) . ?
O4 C14 1.207(3) . ?
N1 C7 1.362(2) . ?
N1 C2 1.460(3) . ?
N1 C4 1.462(3) . ?
C1 C2 1.519(3) . ?
C3 C4 1.521(3) . ?
C5 C6 1.368(3) . ?
C5 C10 1.406(3) . ?
C6 C7 1.424(3) . ?
C7 C8 1.409(3) . ?
C8 C9 1.377(3) . ?
C9 C10 1.400(3) . ?
C10 C11 1.412(3) . ?
C11 C13 1.368(3) . ?
C12 C13 1.459(3) . ?
C13 C14 1.483(3) . ?
C15 C16 1.498(3) . ?

loop_
_cod_related_entry_id
_cod_related_entry_database
_cod_related_entry_code
1 ChemSpider 107142
